data_7708555
loop_
_publ_author_name
'Dhanapala, B. Dulani'
'Munasinghe, Hashini N.'
'Dissanayake, K. Tauni'
'Suescun, Leopoldo'
'Rabuffetti, Federico A.'

_publ_section_title
;
 Expanding the synthetic toolbox to access pristine and rare-earth-doped
 BaFBr nanocrystals.
;
_journal_name_full 'Dalton transactions (Cambridge, England : 2003)'
_journal_paper_doi 10.1039/d1dt02694a
_journal_year 2021
_chemical_absolute_configuration ad
_chemical_formula_sum 'C20 Ba5 Br10 F20 O27'
_chemical_formula_weight 2538.00
_space_group_crystal_system orthorhombic
_space_group_IT_number 19
_space_group_name_Hall 'P 2ac 2ab'
_space_group_name_H-M_alt 'P 21 21 21'
_audit_creation_method SHELXL-2018/3
_audit_update_record
;
2019-10-23 deposited with the CCDC.	2021-09-27 downloaded from the CCDC.
;
_cell_angle_alpha 90
_cell_angle_beta 90
_cell_angle_gamma 90
_cell_formula_units_Z 4
_cell_length_a 13.7278(5)
_cell_length_b 19.6616(9)
_cell_length_c 21.5689(8)
_cell_measurement_reflns_used 9904
_cell_measurement_temperature 100(2)
_cell_measurement_theta_max 27.795
_cell_measurement_theta_min 2.5485
_cell_volume 5821.7(4)
_computing_structure_refinement 'SHELXL-2018/3 (Sheldrick, 2018)'
_computing_structure_solution 'SHELXT 2018/2 (Sheldrick, 2018)'
_diffrn_ambient_temperature 100(2)
_diffrn_detector_area_resol_mean 8.33333
_diffrn_measured_fraction_theta_full 0.999
_diffrn_measured_fraction_theta_max 0.999
_diffrn_measurement_device_type 'Bruker X8 APEX'
_diffrn_measurement_method '/j and /w scans'
_diffrn_radiation_type MoK\a
_diffrn_radiation_wavelength 0.71073
_diffrn_reflns_av_R_equivalents 0.0714
_diffrn_reflns_av_unetI/netI 0.0605
_diffrn_reflns_Laue_measured_fraction_full 0.999
_diffrn_reflns_Laue_measured_fraction_max 0.999
_diffrn_reflns_limit_h_max 19
_diffrn_reflns_limit_h_min -19
_diffrn_reflns_limit_k_max 27
_diffrn_reflns_limit_k_min -27
_diffrn_reflns_limit_l_max 29
_diffrn_reflns_limit_l_min -29
_diffrn_reflns_number 93468
_diffrn_reflns_point_group_measured_fraction_full 0.999
_diffrn_reflns_point_group_measured_fraction_max 1.000
_diffrn_reflns_theta_full 25.242
_diffrn_reflns_theta_max 29.573
_diffrn_reflns_theta_min 1.401
_diffrn_source 'sealed tube'
_exptl_absorpt_coefficient_mu 10.333
_exptl_absorpt_correction_T_max 0.7461
_exptl_absorpt_correction_T_min 0.5227
_exptl_absorpt_correction_type multi-scan
_exptl_absorpt_process_details
;
 SADABS 2016/2: Krause, L., Herbst-Irmer, R., Sheldrick G.M. & Stalke D.,
 J. Appl. Cryst. 48 (2015) 3-10
;
_exptl_crystal_colour colourless
_exptl_crystal_density_diffrn 2.896
_exptl_crystal_description block
_exptl_crystal_F_000 4584
_exptl_crystal_size_max 0.574
_exptl_crystal_size_mid 0.444
_exptl_crystal_size_min 0.301
_refine_diff_density_max 1.544
_refine_diff_density_min -1.616
_refine_diff_density_rms 0.201
_refine_ls_abs_structure_details
;
 Flack x determined using 5679 quotients [(I+)-(I-)]/[(I+)+(I-)]
 (Parsons, Flack and Wagner, Acta Cryst. B69 (2013) 249-259).
;
_refine_ls_abs_structure_Flack 0.013(5)
_refine_ls_extinction_method none
_refine_ls_goodness_of_fit_ref 1.045
_refine_ls_hydrogen_treatment undef
_refine_ls_matrix_type full
_refine_ls_number_parameters 863
_refine_ls_number_reflns 16318
_refine_ls_number_restraints 800
_refine_ls_restrained_S_all 1.037
_refine_ls_R_factor_all 0.0496
_refine_ls_R_factor_gt 0.0380
_refine_ls_shift/su_max 0.002
_refine_ls_shift/su_mean 0.000
_refine_ls_structure_factor_coef Fsqd
_refine_ls_weighting_details 'w=1/[\s^2^(Fo^2^)+(0.0245P)^2^+20.1838P] where P=(Fo^2^+2Fc^2^)/3'
_refine_ls_weighting_scheme calc
_refine_ls_wR_factor_gt 0.0752
_refine_ls_wR_factor_ref 0.0786
_reflns_Friedel_coverage 0.836
_reflns_Friedel_fraction_full 1.000
_reflns_Friedel_fraction_max 1.000
_reflns_number_gt 14192
_reflns_number_total 16318
_reflns_threshold_expression 'I > 2\s(I)'
_cod_data_source_file d1dt02694a2.cif
_cod_data_source_block DB_04_48_6_0m_a
_cod_database_code 7708555
_shelx_shelxl_version_number 2018/3
_shelx_space_group_comment
;
The symmetry employed for this shelxl refinement is uniquely defined
by the following loop, which should always be used as a source of
symmetry information in preference to the above space-group names.
They are only intended as comments.
;

loop_
_space_group_symop_operation_xyz
'x, y, z'
'-x+1/2, -y, z+1/2'
'-x, y+1/2, -z+1/2'
'x+1/2, -y+1/2, -z'

loop_
_atom_site_label
_atom_site_type_symbol
_atom_site_fract_x
_atom_site_fract_y
_atom_site_fract_z
_atom_site_U_iso_or_equiv
_atom_site_adp_type
_atom_site_occupancy
_atom_site_site_symmetry_order
_atom_site_calc_flag
_atom_site_refinement_flags_posn
_atom_site_refinement_flags_adp
_atom_site_refinement_flags_occupancy
_atom_site_disorder_assembly
_atom_site_disorder_group
Ba1 Ba 0.52529(4) 0.11331(3) 0.53292(2) 0.01180(11) Uani 1 1 d . . . . .
Ba2 Ba 0.28616(4) 0.27560(3) 0.56228(2) 0.01148(11) Uani 1 1 d . . . . .
Ba3 Ba 0.23000(4) 0.24806(3) 0.75057(2) 0.01054(10) Uani 1 1 d . . . . .
Ba4 Ba 0.23414(3) 0.21123(3) 0.94488(2) 0.00949(10) Uani 1 1 d . . . . .
Ba5 Ba -0.04963(4) 0.11291(3) 1.00466(3) 0.01193(11) Uani 1 1 d . . . . .
C1A C 0.2667(6) 0.3780(5) 0.8627(4) 0.0137(18) Uani 1 1 d . . . . .
F1A F 0.2024(4) 0.3967(3) 0.7611(3) 0.0248(14) Uani 1 1 d . . . . .
Br1A Br 0.14498(8) 0.49240(6) 0.84262(6) 0.0270(3) Uani 1 1 d . . . . .
O1A O 0.2267(4) 0.3211(3) 0.8602(3) 0.0125(13) Uani 1 1 d . . . . .
C2A C 0.2400(7) 0.4280(5) 0.8115(4) 0.0163(19) Uani 1 1 d . . . . .
F2A F 0.3167(4) 0.4640(3) 0.7914(3) 0.0258(14) Uani 1 1 d . . . . .
O2A O 0.3265(5) 0.4002(4) 0.9011(3) 0.0189(15) Uani 1 1 d . . . . .
F1B F 0.5419(5) 0.4130(4) 0.7363(4) 0.0420(19) Uani 1 1 d . . . . .
O1B O 0.4105(5) 0.3210(4) 0.7718(3) 0.0165(15) Uani 1 1 d . . . . .
C1B C 0.4263(6) 0.3256(5) 0.7158(4) 0.0137(19) Uani 1 1 d . . . . .
Br1B Br 0.62976(9) 0.30099(9) 0.69669(8) 0.0496(4) Uani 1 1 d . . . . .
O2B O 0.3747(5) 0.3056(4) 0.6720(3) 0.0187(15) Uani 1 1 d . . . . .
C2B C 0.5204(8) 0.3629(6) 0.6962(5) 0.023(2) Uani 1 1 d . . . . .
F2B F 0.5153(5) 0.3898(5) 0.6410(3) 0.046(2) Uani 1 1 d . . . . .
Br1C Br 0.19762(11) -0.00553(7) 0.61772(8) 0.0484(4) Uani 1 1 d . . . . .
F1C F 0.3569(5) 0.0296(4) 0.6799(3) 0.0332(16) Uani 1 1 d . . . . .
O1C O 0.2395(5) 0.1753(4) 0.6456(3) 0.0170(14) Uani 1 1 d . . . . .
C1C C 0.2871(6) 0.1242(5) 0.6277(5) 0.0149(19) Uani 1 1 d . . . . .
F2C F 0.2257(5) 0.0708(4) 0.7180(3) 0.0360(17) Uani 1 1 d . . . . .
O2C O 0.3445(5) 0.1226(4) 0.5828(3) 0.0245(17) Uani 1 1 d . . . . .
C2C C 0.2721(8) 0.0595(5) 0.6645(5) 0.022(2) Uani 1 1 d . . . . .
O1D O 0.4319(5) 0.0048(4) 0.4799(3) 0.0198(16) Uani 1 1 d . . . . .
F1D F 0.2830(4) 0.0752(3) 0.4398(3) 0.0278(14) Uani 1 1 d . U . . .
C1D C 0.2719(7) 0.0077(5) 0.4364(4) 0.0137(18) Uani 1 1 d . U . . .
C2D C 0.3578(6) -0.0296(5) 0.4673(4) 0.0119(18) Uani 1 1 d . . . . .
O2D O 0.3467(5) -0.0910(3) 0.4762(3) 0.0170(14) Uani 1 1 d . . . . .
F2D F 0.1882(4) -0.0083(3) 0.4634(3) 0.0253(14) Uani 1 1 d . . . . .
Br2D Br 0.26349(9) -0.01768(7) 0.35057(5) 0.0317(3) Uani 1 1 d . . . . .
O1E O 0.5104(5) 0.1687(4) 0.4154(3) 0.0202(16) Uani 1 1 d . . . . .
O2E O 0.6380(5) 0.1930(4) 0.3544(3) 0.0168(15) Uani 1 1 d . . . . .
C1E C 0.5529(7) 0.1768(5) 0.3657(4) 0.0151(16) Uani 1 1 d D U . . .
C2E C 0.4886(7) 0.1637(6) 0.3088(5) 0.0192(13) Uani 0.917(4) 1 d D U P A 1
F1E F 0.3995(5) 0.1890(5) 0.3175(3) 0.0271(16) Uani 0.917(4) 1 d D U P A 1
F2E F 0.5254(4) 0.1936(3) 0.2576(3) 0.0198(12) Uani 0.917(4) 1 d D U P A 1
Br1E Br 0.47877(12) 0.06873(8) 0.29285(8) 0.0413(5) Uani 0.917(4) 1 d D U P A 1
C3E C 0.5063(16) 0.1370(15) 0.3116(12) 0.0192(13) Uani 0.083(4) 1 d D U P A 2
F3E F 0.515(3) 0.0698(14) 0.322(3) 0.021(4) Uani 0.083(4) 1 d D U P A 2
F4E F 0.553(2) 0.152(3) 0.2577(12) 0.020(2) Uani 0.083(4) 1 d D U P A 2
Br2E Br 0.3722(10) 0.1586(10) 0.2985(7) 0.032(3) Uani 0.083(4) 1 d D U P A 2
O1F O 0.4742(4) 0.2502(4) 0.5366(3) 0.0147(13) Uani 1 1 d . . . . .
O2F O 0.6289(5) 0.2614(4) 0.5055(3) 0.0246(18) Uani 1 1 d . . . . .
C1F C 0.5443(6) 0.2815(5) 0.5130(4) 0.0147(17) Uani 1 1 d D U . . .
C2F C 0.5153(9) 0.3531(6) 0.4887(5) 0.023(2) Uani 0.869(11) 1 d D U P B 1
F1F F 0.5844(6) 0.3986(4) 0.5034(4) 0.038(2) Uani 0.869(11) 1 d D U P B 1
F2F F 0.4336(6) 0.3751(4) 0.5152(3) 0.031(2) Uani 0.869(11) 1 d D U P B 1
Br1F Br 0.4963(2) 0.35186(18) 0.40093(9) 0.0210(5) Uani 0.869(11) 1 d D U P B 1
C3F C 0.546(2) 0.3547(9) 0.4869(12) 0.023(2) Uani 0.131(11) 1 d D U P B 2
F3F F 0.637(2) 0.3751(19) 0.4775(19) 0.030(7) Uani 0.131(11) 1 d D U P B 2
F4F F 0.504(3) 0.3977(14) 0.5260(15) 0.034(6) Uani 0.131(11) 1 d D U P B 2
Br2F Br 0.4724(18) 0.3527(12) 0.4119(11) 0.047(5) Uani 0.131(11) 1 d D U P B 2
O1G O 0.1529(5) 0.4971(4) 0.5106(3) 0.0196(16) Uani 1 1 d . . . . .
O2G O 0.2073(5) 0.3935(4) 0.5288(4) 0.0297(18) Uani 1 1 d . U . . .
C1G C 0.2054(7) 0.4554(5) 0.5354(5) 0.0182(19) Uani 1 1 d D U . . .
C2G C 0.2801(7) 0.4844(6) 0.5830(5) 0.0183(18) Uani 0.940(4) 1 d D U P C 1
Br1G Br 0.21515(10) 0.53397(8) 0.64717(6) 0.0316(4) Uani 0.940(4) 1 d D U P C 1
F1G F 0.3320(5) 0.4347(4) 0.6098(3) 0.0282(16) Uani 0.940(4) 1 d D U P C 1
F2G F 0.3440(5) 0.5256(4) 0.5551(3) 0.0267(17) Uani 0.940(4) 1 d D U P C 1
C3G C 0.3007(15) 0.479(2) 0.5674(12) 0.0183(18) Uani 0.060(4) 1 d D U P B 2
Br2G Br 0.2568(18) 0.4979(14) 0.6495(8) 0.037(6) Uani 0.060(4) 1 d D U P B 2
F3G F 0.369(3) 0.431(4) 0.570(3) 0.022(5) Uani 0.060(4) 1 d D U P B 2
F4G F 0.338(5) 0.535(4) 0.5418(19) 0.020(8) Uani 0.060(4) 1 d D U P B 2
O2H O 0.3954(4) 0.1635(4) 0.7498(3) 0.0181(15) Uani 1 1 d . . . . .
O1H O 0.3407(5) 0.1817(4) 0.8454(3) 0.0227(16) Uani 1 1 d . . . . .
C1H C 0.4012(7) 0.1589(5) 0.8069(5) 0.0180(19) Uani 1 1 d D U . . .
C2H C 0.4859(8) 0.1191(6) 0.8342(5) 0.021(2) Uani 0.894(4) 1 d D U P D 1
F1H F 0.5164(7) 0.0684(5) 0.7983(4) 0.030(2) Uani 0.894(4) 1 d D U P D 1
F2H F 0.4671(5) 0.0925(4) 0.8896(3) 0.0341(18) Uani 0.894(4) 1 d D U P D 1
Br1H Br 0.59134(9) 0.18391(8) 0.84440(8) 0.0366(5) Uani 0.894(4) 1 d D U P D 1
C3H C 0.5040(14) 0.1442(11) 0.8296(14) 0.021(2) Uani 0.106(4) 1 d D U P D 2
F3H F 0.578(2) 0.1716(17) 0.799(2) 0.025(7) Uani 0.106(4) 1 d D U P D 2
F4H F 0.521(3) 0.1583(19) 0.8890(15) 0.031(6) Uani 0.106(4) 1 d D U P D 2
Br2H Br 0.5091(12) 0.0460(7) 0.8208(8) 0.036(4) Uani 0.106(4) 1 d D U P D 2
C1I C -0.0134(6) 0.2758(5) 0.9938(4) 0.0130(18) Uani 1 1 d . . . . .
Br1I Br -0.03650(7) 0.33861(5) 0.87650(5) 0.0187(2) Uani 1 1 d . . . . .
F1I F -0.0977(4) 0.3815(3) 0.9879(3) 0.0243(13) Uani 1 1 d . U . . .
O1I O 0.0656(4) 0.2471(4) 0.9912(3) 0.0172(14) Uani 1 1 d . . . . .
F2I F 0.0584(4) 0.3847(4) 0.9766(3) 0.0285(15) Uani 1 1 d . . . . .
C2I C -0.0212(7) 0.3468(5) 0.9652(5) 0.0154(19) Uani 1 1 d . . . . .
O3I O -0.0901(4) 0.2532(4) 1.0161(3) 0.0187(15) Uani 1 1 d . . . . .
O1J O 0.1150(4) 0.1924(4) 0.8409(3) 0.0146(14) Uani 1 1 d . . . . .
O2J O -0.0129(5) 0.1457(4) 0.8885(3) 0.0239(17) Uani 1 1 d . . . . .
C1J C 0.0341(7) 0.1631(5) 0.8433(4) 0.0175(18) Uani 1 1 d . U . . .
C2J C -0.0103(7) 0.1435(6) 0.7806(5) 0.0234(18) Uani 1 1 d . U . . .
F1J F 0.0443(5) 0.1672(4) 0.7329(3) 0.0315(15) Uani 1 1 d . U . . .
F2J F -0.0129(5) 0.0767(4) 0.7738(3) 0.0371(17) Uani 1 1 d . U . . .
Br1J Br -0.14003(8) 0.17768(7) 0.76957(6) 0.0363(3) Uani 1 1 d . U . . .
O1W O 0.5338(6) -0.0027(4) 0.6130(4) 0.0292(19) Uani 1 1 d . . . . .
O2W O 0.5297(6) 0.1300(5) 0.6613(3) 0.031(2) Uani 1 1 d . . . . .
O3W O 0.7112(6) 0.1495(5) 0.6084(4) 0.045(2) Uani 1 1 d . . . . .
O4W O 0.3135(5) 0.2274(4) 0.4401(4) 0.0246(17) Uani 1 1 d . . . . .
O5W O 0.2593(5) 0.3346(4) 1.0251(3) 0.0191(15) Uani 1 1 d . . . . .
O6W O 0.2236(5) 0.2028(4) 1.0801(3) 0.0202(15) Uani 1 1 d . . . . .
O7W O 0.0439(6) 0.1406(5) 1.1220(4) 0.0331(19) Uani 1 1 d . U . . .

loop_
_atom_site_aniso_label
_atom_site_aniso_U_11
_atom_site_aniso_U_22
_atom_site_aniso_U_33
_atom_site_aniso_U_23
_atom_site_aniso_U_13
_atom_site_aniso_U_12
Ba1 0.0154(2) 0.0083(2) 0.0117(2) 0.0003(2) 0.0020(2) 0.0019(2)
Ba2 0.0093(2) 0.0147(3) 0.0104(2) -0.0013(2) -0.00006(19) 0.00317(19)
Ba3 0.0100(2) 0.0124(3) 0.0092(2) -0.0001(2) -0.0003(2) 0.0004(2)
Ba4 0.0072(2) 0.0108(3) 0.0104(2) 0.0004(2) 0.00032(19) -0.00055(18)
Ba5 0.0130(2) 0.0088(3) 0.0139(3) -0.0004(2) 0.0045(2) -0.0006(2)
C1A 0.011(4) 0.010(4) 0.020(5) 0.002(4) -0.003(4) 0.002(3)
F1A 0.033(3) 0.021(3) 0.021(3) -0.002(3) -0.016(3) 0.002(3)
Br1A 0.0290(5) 0.0128(5) 0.0390(7) 0.0004(5) -0.0090(5) 0.0067(4)
O1A 0.015(3) 0.006(3) 0.017(3) 0.001(3) 0.004(3) -0.001(3)
C2A 0.020(4) 0.010(5) 0.019(5) 0.003(4) -0.003(4) -0.003(4)
F2A 0.030(3) 0.022(4) 0.026(3) 0.007(3) -0.002(3) -0.007(3)
O2A 0.023(3) 0.018(4) 0.015(3) 0.002(3) -0.007(3) -0.001(3)
F1B 0.032(4) 0.033(4) 0.062(5) -0.015(4) 0.000(3) -0.017(3)
O1B 0.019(3) 0.017(4) 0.014(3) -0.002(3) 0.001(3) -0.004(3)
C1B 0.010(4) 0.016(5) 0.015(5) 0.001(4) 0.003(3) 0.002(3)
Br1B 0.0196(5) 0.0511(9) 0.0781(11) 0.0125(8) 0.0126(6) 0.0064(5)
O2B 0.015(3) 0.030(4) 0.012(3) 0.000(3) -0.004(3) -0.001(3)
C2B 0.021(5) 0.035(7) 0.015(5) 0.004(5) 0.000(4) -0.002(4)
F2B 0.028(3) 0.073(6) 0.037(4) 0.031(4) -0.002(3) -0.016(4)
Br1C 0.0619(9) 0.0191(6) 0.0643(10) 0.0085(6) -0.0310(8) -0.0191(6)
F1C 0.033(3) 0.020(4) 0.047(4) 0.000(3) -0.011(3) 0.008(3)
O1C 0.020(3) 0.011(3) 0.020(3) -0.006(3) -0.003(3) 0.005(3)
C1C 0.012(4) 0.011(5) 0.022(5) 0.000(4) -0.005(4) -0.002(3)
F2C 0.041(4) 0.039(4) 0.028(4) 0.018(3) 0.009(3) -0.002(3)
O2C 0.016(3) 0.034(5) 0.023(4) -0.002(4) 0.008(3) -0.002(3)
C2C 0.023(5) 0.011(5) 0.031(6) 0.007(4) -0.001(5) -0.005(4)
O1D 0.020(3) 0.009(3) 0.030(4) -0.005(3) -0.006(3) -0.003(3)
F1D 0.0285(17) 0.0245(18) 0.0304(18) 0.0001(13) -0.0015(13) 0.0005(13)
C1D 0.016(4) 0.011(4) 0.014(4) 0.004(3) 0.005(3) 0.001(3)
C2D 0.010(4) 0.013(5) 0.012(4) 0.001(4) 0.002(3) 0.000(3)
O2D 0.021(3) 0.005(3) 0.025(4) 0.002(3) -0.003(3) -0.001(3)
F2D 0.019(3) 0.032(4) 0.025(3) 0.006(3) 0.005(2) 0.005(3)
Br2D 0.0304(6) 0.0454(8) 0.0194(5) -0.0005(5) -0.0058(5) -0.0037(5)
O1E 0.021(3) 0.027(4) 0.013(3) 0.006(3) 0.002(3) -0.008(3)
O2E 0.018(3) 0.022(4) 0.010(3) -0.002(3) -0.003(3) -0.008(3)
C1E 0.014(3) 0.019(4) 0.012(3) -0.001(3) 0.001(3) -0.001(3)
C2E 0.016(2) 0.025(3) 0.017(3) 0.000(3) 0.002(2) -0.003(2)
F1E 0.016(3) 0.042(5) 0.023(4) 0.000(3) 0.003(3) 0.008(3)
F2E 0.016(2) 0.028(3) 0.015(3) 0.005(2) 0.001(2) -0.004(2)
Br1E 0.0519(9) 0.0256(8) 0.0465(9) -0.0196(7) 0.0192(7) -0.0222(6)
C3E 0.016(2) 0.025(3) 0.017(3) 0.000(3) 0.002(2) -0.003(2)
F3E 0.021(7) 0.022(6) 0.021(7) -0.006(6) 0.001(7) -0.009(6)
F4E 0.016(5) 0.027(5) 0.017(4) 0.001(4) 0.001(4) -0.004(4)
Br2E 0.025(6) 0.043(7) 0.029(6) -0.001(6) -0.004(5) 0.002(5)
O1F 0.012(3) 0.016(3) 0.016(3) 0.005(3) 0.006(2) 0.002(3)
O2F 0.013(3) 0.043(5) 0.018(4) -0.009(4) 0.000(3) 0.001(3)
C1F 0.017(4) 0.013(4) 0.014(4) -0.001(3) 0.002(3) -0.001(3)
C2F 0.030(4) 0.014(4) 0.023(4) 0.003(3) 0.003(4) -0.005(4)
F1F 0.044(5) 0.026(4) 0.043(5) 0.008(4) -0.017(4) -0.022(4)
F2F 0.046(4) 0.014(4) 0.032(4) 0.004(3) 0.018(3) 0.011(3)
Br1F 0.0266(10) 0.0218(9) 0.0146(8) 0.0024(6) 0.0017(6) 0.0068(8)
C3F 0.030(4) 0.014(4) 0.023(4) 0.003(3) 0.003(4) -0.005(4)
F3F 0.031(12) 0.024(13) 0.036(14) 0.003(13) -0.011(11) -0.018(11)
F4F 0.052(12) 0.021(10) 0.030(12) -0.001(11) 0.003(11) 0.002(11)
Br2F 0.044(10) 0.015(6) 0.081(11) 0.006(8) -0.006(8) 0.011(7)
O1G 0.021(3) 0.010(4) 0.028(4) 0.000(3) -0.008(3) 0.004(3)
O2G 0.025(3) 0.013(3) 0.051(4) -0.003(3) -0.010(3) -0.004(3)
C1G 0.017(4) 0.013(4) 0.024(5) 0.001(4) 0.000(4) 0.004(3)
C2G 0.017(4) 0.015(4) 0.023(4) 0.001(4) -0.002(3) 0.002(3)
Br1G 0.0353(7) 0.0355(9) 0.0241(6) -0.0041(6) 0.0033(5) 0.0121(6)
F1G 0.028(3) 0.021(4) 0.036(4) 0.002(3) -0.012(3) 0.009(3)
F2G 0.027(3) 0.023(4) 0.030(4) 0.003(3) 0.006(3) -0.011(3)
C3G 0.017(4) 0.015(4) 0.023(4) 0.001(4) -0.002(3) 0.002(3)
Br2G 0.046(10) 0.040(11) 0.023(8) -0.004(8) -0.002(8) 0.010(9)
F3G 0.022(8) 0.018(9) 0.025(9) 0.002(9) -0.004(9) 0.002(8)
F4G 0.020(14) 0.017(12) 0.023(16) 0.003(13) -0.002(15) -0.002(11)
O2H 0.016(3) 0.026(4) 0.012(3) -0.008(3) -0.003(3) 0.007(3)
O1H 0.023(4) 0.026(4) 0.020(4) 0.000(3) 0.008(3) 0.010(3)
C1H 0.020(4) 0.015(5) 0.019(5) -0.004(4) 0.000(4) 0.003(4)
C2H 0.018(4) 0.023(5) 0.023(4) -0.004(4) 0.000(3) 0.001(4)
F1H 0.030(4) 0.031(5) 0.029(5) -0.012(4) -0.007(4) 0.019(4)
F2H 0.030(4) 0.047(5) 0.025(4) 0.014(3) 0.003(3) 0.006(3)
Br1H 0.0195(6) 0.0325(8) 0.0577(11) 0.0054(7) -0.0168(6) -0.0034(5)
C3H 0.018(4) 0.023(5) 0.023(4) -0.004(4) 0.000(3) 0.001(4)
F3H 0.024(9) 0.026(11) 0.025(10) -0.007(10) 0.001(9) 0.001(9)
F4H 0.028(10) 0.034(11) 0.029(9) 0.000(9) -0.005(8) 0.000(9)
Br2H 0.038(6) 0.023(6) 0.046(7) -0.002(5) -0.011(6) 0.008(5)
C1I 0.011(4) 0.015(5) 0.013(4) -0.002(4) 0.000(3) -0.007(3)
Br1I 0.0207(5) 0.0200(5) 0.0155(5) 0.0024(4) 0.0027(4) 0.0022(4)
F1I 0.033(3) 0.015(3) 0.025(3) -0.003(3) 0.002(2) 0.012(2)
O1I 0.012(3) 0.021(4) 0.019(3) 0.002(3) 0.003(3) 0.003(3)
F2I 0.029(3) 0.024(3) 0.032(3) 0.004(3) -0.009(3) -0.014(3)
C2I 0.015(4) 0.010(5) 0.021(5) 0.000(4) 0.004(4) 0.000(4)
O3I 0.007(3) 0.018(4) 0.031(4) -0.002(3) 0.004(3) -0.001(3)
O1J 0.015(3) 0.016(4) 0.014(3) 0.000(3) -0.004(3) -0.002(3)
O2J 0.027(4) 0.029(5) 0.016(4) 0.002(3) 0.001(3) -0.008(3)
C1J 0.019(4) 0.021(4) 0.013(4) -0.001(4) -0.003(3) -0.004(4)
C2J 0.023(3) 0.032(4) 0.016(3) -0.002(3) -0.004(3) -0.006(3)
F1J 0.033(3) 0.050(4) 0.012(3) -0.004(3) 0.000(2) -0.012(3)
F2J 0.039(4) 0.027(4) 0.046(4) -0.014(3) -0.009(3) -0.007(3)
Br1J 0.0209(5) 0.0429(8) 0.0450(7) 0.0174(6) -0.0140(5) -0.0099(5)
O1W 0.042(5) 0.022(4) 0.024(4) 0.005(3) 0.001(4) 0.018(4)
O2W 0.027(4) 0.043(6) 0.022(4) -0.011(4) 0.000(3) 0.004(4)
O3W 0.033(5) 0.053(7) 0.050(6) 0.003(5) 0.001(4) 0.001(4)
O4W 0.022(3) 0.028(4) 0.024(4) -0.007(4) 0.007(3) -0.002(3)
O5W 0.017(3) 0.019(4) 0.021(3) -0.006(3) 0.005(3) -0.003(3)
O6W 0.018(3) 0.025(4) 0.018(3) 0.002(3) 0.002(3) -0.002(3)
O7W 0.033(2) 0.034(2) 0.032(2) 0.0001(13) 0.0004(13) -0.0011(13)

loop_
_atom_type_symbol
_atom_type_description
_atom_type_scat_dispersion_real
_atom_type_scat_dispersion_imag
_atom_type_scat_source
C C 0.0033 0.0016 'International Tables Vol C Tables 4.2.6.8 and 6.1.1.4'
O O 0.0106 0.0060 'International Tables Vol C Tables 4.2.6.8 and 6.1.1.4'
F F 0.0171 0.0103 'International Tables Vol C Tables 4.2.6.8 and 6.1.1.4'
Br Br -0.2901 2.4595 'International Tables Vol C Tables 4.2.6.8 and 6.1.1.4'
Ba Ba -0.3244 2.2819 'International Tables Vol C Tables 4.2.6.8 and 6.1.1.4'

loop_
_geom_angle_atom_site_label_1
_geom_angle_atom_site_label_2
_geom_angle_atom_site_label_3
_geom_angle
_geom_angle_site_symmetry_1
_geom_angle_site_symmetry_3
_geom_angle_publ_flag
O2C Ba1 O1D 77.9(2) . . ?
O2C Ba1 O1E 105.7(2) . . ?
O1D Ba1 O1E 83.6(2) . . ?
O2C Ba1 O1F 72.1(2) . . ?
O1D Ba1 O1F 130.4(2) . . ?
O1E Ba1 O1F 68.1(2) . . ?
O2C Ba1 O2W 67.5(2) . . ?
O1D Ba1 O2W 121.1(2) . . ?
O1E Ba1 O2W 149.9(2) . . ?
O1F Ba1 O2W 82.2(2) . . ?
O2C Ba1 O2G 175.3(2) . 4_556 ?
O1D Ba1 O2G 100.4(2) . 4_556 ?
O1E Ba1 O2G 69.7(2) . 4_556 ?
O1F Ba1 O2G 106.3(2) . 4_556 ?
O2W Ba1 O2G 116.9(2) . 4_556 ?
O2C Ba1 O1W 81.5(2) . . ?
O1D Ba1 O1W 69.5(2) . . ?
O1E Ba1 O1W 150.3(2) . . ?
O1F Ba1 O1W 139.8(2) . . ?
O2W Ba1 O1W 59.6(2) . . ?
O2G Ba1 O1W 102.1(2) 4_556 . ?
O2C Ba1 O1G 136.1(2) . 4_556 ?
O1D Ba1 O1G 64.58(19) . 4_556 ?
O1E Ba1 O1G 92.4(2) . 4_556 ?
O1F Ba1 O1G 150.76(18) . 4_556 ?
O2W Ba1 O1G 113.0(2) . 4_556 ?
O2G Ba1 O1G 44.8(2) 4_556 4_556 ?
O1W Ba1 O1G 65.2(2) . 4_556 ?
O2C Ba1 O3W 121.9(2) . . ?
O1D Ba1 O3W 141.4(2) . . ?
O1E Ba1 O3W 116.8(2) . . ?
O1F Ba1 O3W 88.3(2) . . ?
O2W Ba1 O3W 55.6(2) . . ?
O2G Ba1 O3W 62.2(2) 4_556 . ?
O1W Ba1 O3W 80.4(3) . . ?
O1G Ba1 O3W 81.2(2) 4_556 . ?
O2C Ba1 C1G 157.6(3) . 4_556 ?
O1D Ba1 C1G 80.7(2) . 4_556 ?
O1E Ba1 C1G 78.5(2) . 4_556 ?
O1F Ba1 C1G 128.3(2) . 4_556 ?
O2W Ba1 C1G 119.5(2) . 4_556 ?
O2G Ba1 C1G 22.6(2) 4_556 4_556 ?
O1W Ba1 C1G 84.8(2) . 4_556 ?
O1G Ba1 C1G 22.5(2) 4_556 4_556 ?
O3W Ba1 C1G 72.7(3) . 4_556 ?
O2C Ba1 O2F 114.0(2) . . ?
O1D Ba1 O2F 144.7(2) . . ?
O1E Ba1 O2F 61.31(19) . . ?
O1F Ba1 O2F 42.18(17) . . ?
O2W Ba1 O2F 93.7(2) . . ?
O2G Ba1 O2F 64.9(2) 4_556 . ?
O1W Ba1 O2F 142.6(2) . . ?
O1G Ba1 O2F 109.74(18) 4_556 . ?
O3W Ba1 O2F 62.4(2) . . ?
C1G Ba1 O2F 87.5(2) 4_556 . ?
O2C Ba1 C1F 93.2(2) . . ?
O1D Ba1 C1F 138.8(2) . . ?
O1E Ba1 C1F 60.0(2) . . ?
O1F Ba1 C1F 21.09(19) . . ?
O2W Ba1 C1F 90.6(2) . . ?
O2G Ba1 C1F 85.3(2) 4_556 . ?
O1W Ba1 C1F 149.5(2) . . ?
O1G Ba1 C1F 129.9(2) 4_556 . ?
O3W Ba1 C1F 77.1(2) . . ?
C1G Ba1 C1F 107.5(2) 4_556 . ?
O2F Ba1 C1F 21.48(19) . . ?
O2G Ba2 O1F 119.8(2) . . ?
O2G Ba2 O2F 76.3(2) . 4_456 ?
O1F Ba2 O2F 127.2(2) . 4_456 ?
O2G Ba2 O2B 103.2(2) . . ?
O1F Ba2 O2B 77.9(2) . . ?
O2F Ba2 O2B 152.0(2) 4_456 . ?
O2G Ba2 O1C 135.2(2) . . ?
O1F Ba2 O1C 103.04(19) . . ?
O2F Ba2 O1C 88.6(2) 4_456 . ?
O2B Ba2 O1C 72.0(2) . . ?
O2G Ba2 O2E 71.6(2) . 4_456 ?
O1F Ba2 O2E 151.19(19) . 4_456 ?
O2F Ba2 O2E 80.0(2) 4_456 4_456 ?
O2B Ba2 O2E 73.6(2) . 4_456 ?
O1C Ba2 O2E 64.3(2) . 4_456 ?
O2G Ba2 O4W 95.3(2) . . ?
O1F Ba2 O4W 67.5(2) . . ?
O2F Ba2 O4W 60.8(2) 4_456 . ?
O2B Ba2 O4W 145.4(2) . . ?
O1C Ba2 O4W 113.6(2) . . ?
O2E Ba2 O4W 140.7(2) 4_456 . ?
O2G Ba2 F2F 67.2(2) . . ?
O1F Ba2 F2F 53.2(2) . . ?
O2F Ba2 F2F 122.1(2) 4_456 . ?
O2B Ba2 F2F 81.5(2) . . ?
O1C Ba2 F2F 148.2(2) . . ?
O2E Ba2 F2F 124.7(2) 4_456 . ?
O4W Ba2 F2F 79.2(2) . . ?
O2G Ba2 O2C 167.5(2) . . ?
O1F Ba2 O2C 66.84(19) . . ?
O2F Ba2 O2C 91.3(2) 4_456 . ?
O2B Ba2 O2C 88.4(2) . . ?
O1C Ba2 O2C 43.91(18) . . ?
O2E Ba2 O2C 107.9(2) 4_456 . ?
O4W Ba2 O2C 77.1(2) . . ?
F2F Ba2 O2C 120.05(18) . . ?
O2G Ba2 F3G 48.6(6) . . ?
O1F Ba2 F3G 81.3(5) . . ?
O2F Ba2 F3G 123.8(7) 4_456 . ?
O2B Ba2 F3G 66.3(9) . . ?
O1C Ba2 F3G 136.2(10) . . ?
O2E Ba2 F3G 90.9(8) 4_456 . ?
O4W Ba2 F3G 108.3(10) . . ?
O2C Ba2 F3G 143.1(5) . . ?
O2G Ba2 C1C 154.9(2) . . ?
O1F Ba2 C1C 85.2(2) . . ?
O2F Ba2 C1C 89.5(2) 4_456 . ?
O2B Ba2 C1C 79.7(2) . . ?
O1C Ba2 C1C 21.7(2) . . ?
O2E Ba2 C1C 85.8(2) 4_456 . ?
O4W Ba2 C1C 95.5(2) . . ?
F2F Ba2 C1C 137.2(2) . . ?
O2C Ba2 C1C 22.2(2) . . ?
F3G Ba2 C1C 145.4(9) . . ?
O2G Ba2 Ba3 107.63(19) . . ?
O1F Ba2 Ba3 110.75(14) . . ?
O2F Ba2 Ba3 110.12(15) 4_456 . ?
O2B Ba2 Ba3 42.66(14) . . ?
O1C Ba2 Ba3 39.25(14) . . ?
O2E Ba2 Ba3 42.66(14) 4_456 . ?
O4W Ba2 Ba3 152.84(17) . . ?
F2F Ba2 Ba3 122.74(15) . . ?
O2C Ba2 Ba3 77.63(13) . . ?
F3G Ba2 Ba3 97.9(10) . . ?
C1C Ba2 Ba3 57.73(17) . . ?
O1C Ba3 O1J 114.6(2) . . ?
O1C Ba3 O1A 177.9(2) . . ?
O1J Ba3 O1A 65.78(19) . . ?
O1C Ba3 O2H 68.94(19) . . ?
O1J Ba3 O2H 103.5(2) . . ?
O1A Ba3 O2H 108.94(19) . . ?
O1C Ba3 O2E 64.3(2) . 4_456 ?
O1J Ba3 O2E 118.30(19) . 4_456 ?
O1A Ba3 O2E 117.55(19) . 4_456 ?
O2H Ba3 O2E 126.54(19) . 4_456 ?
O1C Ba3 O2B 71.1(2) . . ?
O1J Ba3 O2B 170.35(18) . . ?
O1A Ba3 O2B 108.30(19) . . ?
O2H Ba3 O2B 70.6(2) . . ?
O2E Ba3 O2B 70.96(19) 4_456 . ?
O1C Ba3 O1H 109.5(2) . . ?
O1J Ba3 O1H 67.37(19) . . ?
O1A Ba3 O1H 68.6(2) . . ?
O2H Ba3 O1H 46.08(19) . . ?
O2E Ba3 O1H 172.62(19) 4_456 . ?
O2B Ba3 O1H 103.65(19) . . ?
O1C Ba3 O1B 110.8(2) . . ?
O1J Ba3 O1B 125.37(19) . . ?
O1A Ba3 O1B 67.82(18) . . ?
O2H Ba3 O1B 66.6(2) . . ?
O2E Ba3 O1B 107.7(2) 4_456 . ?
O2B Ba3 O1B 45.62(18) . . ?
O1H Ba3 O1B 70.1(2) . . ?
O1C Ba3 F1A 126.80(19) . . ?
O1J Ba3 F1A 105.48(19) . . ?
O1A Ba3 F1A 54.48(17) . . ?
O2H Ba3 F1A 133.46(19) . . ?
O2E Ba3 F1A 66.49(18) 4_456 . ?
O2B Ba3 F1A 75.1(2) . . ?
O1H Ba3 F1A 117.64(19) . . ?
O1B Ba3 F1A 66.93(18) . . ?
O1C Ba3 F1J 69.80(19) . . ?
O1J Ba3 F1J 52.68(17) . . ?
O1A Ba3 F1J 111.47(17) . . ?
O2H Ba3 F1J 111.6(2) . . ?
O2E Ba3 F1J 74.88(19) 4_456 . ?
O2B Ba3 F1J 136.18(17) . . ?
O1H Ba3 F1J 107.3(2) . . ?
O1B Ba3 F1J 177.4(2) . . ?
F1A Ba3 F1J 114.88(19) . . ?
O1C Ba3 F2E 101.38(18) . 4_456 ?
O1J Ba3 F2E 70.08(18) . 4_456 ?
O1A Ba3 F2E 80.72(18) . 4_456 ?
O2H Ba3 F2E 165.6(2) . 4_456 ?
O2E Ba3 F2E 52.30(17) 4_456 4_456 ?
O2B Ba3 F2E 117.42(18) . 4_456 ?
O1H Ba3 F2E 134.77(17) . 4_456 ?
O1B Ba3 F2E 127.7(2) . 4_456 ?
F1A Ba3 F2E 60.84(17) . 4_456 ?
F1J Ba3 F2E 54.0(2) . 4_456 ?
O1C Ba3 F4E 109.0(5) . 4_456 ?
O1J Ba3 F4E 81.1(8) . 4_456 ?
O1A Ba3 F4E 73.1(5) . 4_456 ?
O2H Ba3 F4E 175.4(8) . 4_456 ?
O2E Ba3 F4E 49.7(5) 4_456 4_456 ?
O2B Ba3 F4E 104.9(9) . 4_456 ?
O1H Ba3 F4E 137.7(5) . 4_456 ?
O1B Ba3 F4E 111.1(9) . 4_456 ?
F1A Ba3 F4E 44.2(9) . 4_456 ?
F1J Ba3 F4E 70.7(9) . 4_456 ?
F2E Ba3 F4E 16.8(9) 4_456 4_456 ?
O1I Ba4 O3I 127.8(2) . 4_557 ?
O1I Ba4 O1H 148.5(2) . . ?
O3I Ba4 O1H 79.2(2) 4_557 . ?
O1I Ba4 O2D 77.1(2) . 2 ?
O3I Ba4 O2D 121.8(2) 4_557 2 ?
O1H Ba4 O2D 103.7(2) . 2 ?
O1I Ba4 O1J 79.9(2) . . ?
O3I Ba4 O1J 145.2(2) 4_557 . ?
O1H Ba4 O1J 69.3(2) . . ?
O2D Ba4 O1J 81.1(2) 2 . ?
O1I Ba4 O1A 90.5(2) . . ?
O3I Ba4 O1A 92.1(2) 4_557 . ?
O1H Ba4 O1A 70.5(2) . . ?
O2D Ba4 O1A 144.64(19) 2 . ?
O1J Ba4 O1A 64.09(19) . . ?
O1I Ba4 O6W 65.8(2) . . ?
O3I Ba4 O6W 75.1(2) 4_557 . ?
O1H Ba4 O6W 145.0(2) . . ?
O2D Ba4 O6W 71.3(2) 2 . ?
O1J Ba4 O6W 139.68(19) . . ?
O1A Ba4 O6W 133.2(2) . . ?
O1I Ba4 O5W 70.4(2) . . ?
O3I Ba4 O5W 59.9(2) 4_557 . ?
O1H Ba4 O5W 125.4(2) . . ?
O2D Ba4 O5W 127.7(2) 2 . ?
O1J Ba4 O5W 129.5(2) . . ?
O1A Ba4 O5W 76.08(19) . . ?
O6W Ba4 O5W 58.4(2) . . ?
O1I Ba4 F1I 127.09(18) . 4_557 ?
O3I Ba4 F1I 50.60(19) 4_557 4_557 ?
O1H Ba4 F1I 81.27(19) . 4_557 ?
O2D Ba4 F1I 72.03(17) 2 4_557 ?
O1J Ba4 F1I 133.75(18) . 4_557 ?
O1A Ba4 F1I 137.32(16) . 4_557 ?
O6W Ba4 F1I 64.05(17) . 4_557 ?
O5W Ba4 F1I 96.51(17) . 4_557 ?
O1I Ba4 Ba3 108.57(15) . . ?
O3I Ba4 Ba3 106.28(16) 4_557 . ?
O1H Ba4 Ba3 41.43(16) . . ?
O2D Ba4 Ba3 113.00(15) 2 . ?
O1J Ba4 Ba3 39.24(13) . . ?
O1A Ba4 Ba3 39.99(13) . . ?
O6W Ba4 Ba3 172.51(15) . . ?
O5W Ba4 Ba3 115.62(14) . . ?
F1I Ba4 Ba3 122.67(11) 4_557 . ?
O1I Ba4 Ba5 41.13(17) . . ?
O3I Ba4 Ba5 143.54(16) 4_557 . ?
O1H Ba4 Ba5 127.46(17) . . ?
O2D Ba4 Ba5 37.05(14) 2 . ?
O1J Ba4 Ba5 70.72(13) . . ?
O1A Ba4 Ba5 118.52(13) . . ?
O6W Ba4 Ba5 69.52(13) . . ?
O5W Ba4 Ba5 106.22(12) . . ?
F1I Ba4 Ba5 103.99(10) 4_557 . ?
Ba3 Ba4 Ba5 109.946(15) . . ?
O1I Ba4 Ba5 105.84(16) . 4_557 ?
O3I Ba4 Ba5 32.27(16) 4_557 4_557 ?
O1H Ba4 Ba5 90.01(17) . 4_557 ?
O2D Ba4 Ba5 148.11(15) 2 4_557 ?
O1J Ba4 Ba5 130.82(14) . 4_557 ?
O1A Ba4 Ba5 67.02(13) . 4_557 ?
O6W Ba4 Ba5 80.87(14) . 4_557 ?
O5W Ba4 Ba5 36.52(12) . 4_557 ?
F1I Ba4 Ba5 82.05(10) 4_557 4_557 ?
Ba3 Ba4 Ba5 96.414(14) . 4_557 ?
Ba5 Ba4 Ba5 142.428(13) . 4_557 ?
O2J Ba5 O2A 150.7(2) . 4_457 ?
O2J Ba5 O1G 101.0(2) . 3_546 ?
O2A Ba5 O1G 71.1(2) 4_457 3_546 ?
O2J Ba5 O3I 83.2(2) . . ?
O2A Ba5 O3I 84.4(2) 4_457 . ?
O1G Ba5 O3I 136.92(19) 3_546 . ?
O2J Ba5 O1D 85.0(2) . 2 ?
O2A Ba5 O1D 115.0(2) 4_457 2 ?
O1G Ba5 O1D 66.0(2) 3_546 2 ?
O3I Ba5 O1D 155.98(18) . 2 ?
O2J Ba5 O2D 69.5(2) . 2 ?
O2A Ba5 O2D 139.8(2) 4_457 2 ?
O1G Ba5 O2D 110.8(2) 3_546 2 ?
O3I Ba5 O2D 110.73(18) . 2 ?
O1D Ba5 O2D 45.33(18) 2 2 ?
O2J Ba5 O7W 134.5(2) . . ?
O2A Ba5 O7W 68.5(2) 4_457 . ?
O1G Ba5 O7W 119.9(2) 3_546 . ?
O3I Ba5 O7W 80.0(2) . . ?
O1D Ba5 O7W 93.7(2) 2 . ?
O2D Ba5 O7W 77.6(2) 2 . ?
O2J Ba5 O5W 82.8(2) . 4_457 ?
O2A Ba5 O5W 68.0(2) 4_457 4_457 ?
O1G Ba5 O5W 78.3(2) 3_546 4_457 ?
O3I Ba5 O5W 59.49(19) . 4_457 ?
O1D Ba5 O5W 139.2(2) 2 4_457 ?
O2D Ba5 O5W 151.9(2) 2 4_457 ?
O7W Ba5 O5W 122.0(2) . 4_457 ?
O2J Ba5 O1I 66.6(2) . . ?
O2A Ba5 O1I 118.8(2) 4_457 . ?
O1G Ba5 O1I 167.6(2) 3_546 . ?
O3I Ba5 O1I 43.53(17) . . ?
O1D Ba5 O1I 112.47(18) 2 . ?
O2D Ba5 O1I 67.23(18) 2 . ?
O7W Ba5 O1I 72.2(2) . . ?
O5W Ba5 O1I 97.97(19) 4_457 . ?
O2J Ba5 O1W 148.1(2) . 2 ?
O2A Ba5 O1W 54.5(2) 4_457 2 ?
O1G Ba5 O1W 63.5(2) 3_546 2 ?
O3I Ba5 O1W 127.7(2) . 2 ?
O1D Ba5 O1W 63.4(2) 2 2 ?
O2D Ba5 O1W 89.4(2) 2 2 ?
O7W Ba5 O1W 57.1(2) . 2 ?
O5W Ba5 O1W 117.8(2) 4_457 2 ?
O1I Ba5 O1W 127.82(19) . 2 ?
O2J Ba5 C2D 74.3(2) . 2 ?
O2A Ba5 C2D 131.9(2) 4_457 2 ?
O1G Ba5 C2D 88.3(2) 3_546 2 ?
O3I Ba5 C2D 133.1(2) . 2 ?
O1D Ba5 C2D 22.9(2) 2 2 ?
O2D Ba5 C2D 22.6(2) 2 2 ?
O7W Ba5 C2D 87.2(2) . 2 ?
O5W Ba5 C2D 150.7(2) 4_457 2 ?
O1I Ba5 C2D 89.5(2) . 2 ?
O1W Ba5 C2D 77.4(2) 2 2 ?
O2J Ba5 C1I 70.1(2) . . ?
O2A Ba5 C1I 104.4(2) 4_457 . ?
O1G Ba5 C1I 154.4(2) 3_546 . ?
O3I Ba5 C1I 22.17(19) . . ?
O1D Ba5 C1I 134.0(2) 2 . ?
O2D Ba5 C1I 89.1(2) 2 . ?
O7W Ba5 C1I 79.0(2) . . ?
O5W Ba5 C1I 76.8(2) 4_457 . ?
O1I Ba5 C1I 22.07(19) . . ?
O1W Ba5 C1I 135.3(2) 2 . ?
C2D Ba5 C1I 111.1(2) 2 . ?
O2A C1A O1A 129.4(9) . . ?
O2A C1A C2A 114.4(8) . . ?
O1A C1A C2A 116.2(8) . . ?
C2A F1A Ba3 117.6(5) . . ?
C1A O1A Ba3 119.7(6) . . ?
C1A O1A Ba4 129.8(6) . . ?
Ba3 O1A Ba4 98.9(2) . . ?
F2A C2A F1A 106.2(8) . . ?
F2A C2A C1A 112.8(8) . . ?
F1A C2A C1A 112.4(8) . . ?
F2A C2A Br1A 107.2(7) . . ?
F1A C2A Br1A 108.6(6) . . ?
C1A C2A Br1A 109.4(6) . . ?
C1A O2A Ba5 153.4(6) . 4_557 ?
C1B O1B Ba3 91.8(6) . . ?
O1B C1B O2B 128.5(9) . . ?
O1B C1B C2B 116.8(8) . . ?
O2B C1B C2B 114.7(8) . . ?
O1B C1B Ba3 65.5(5) . . ?
O2B C1B Ba3 63.0(5) . . ?
C2B C1B Ba3 177.7(7) . . ?
C1B O2B Ba2 169.0(6) . . ?
C1B O2B Ba3 94.1(5) . . ?
Ba2 O2B Ba3 96.9(2) . . ?
F2B C2B F1B 107.6(10) . . ?
F2B C2B C1B 113.4(8) . . ?
F1B C2B C1B 110.8(9) . . ?
F2B C2B Br1B 107.5(8) . . ?
F1B C2B Br1B 106.7(7) . . ?
C1B C2B Br1B 110.5(8) . . ?
C1C O1C Ba3 135.3(6) . . ?
C1C O1C Ba2 104.6(6) . . ?
Ba3 O1C Ba2 100.4(2) . . ?
O2C C1C O1C 125.8(9) . . ?
O2C C1C C2C 118.1(9) . . ?
O1C C1C C2C 116.0(9) . . ?
O2C C1C Ba2 72.1(6) . . ?
O1C C1C Ba2 53.7(5) . . ?
C2C C1C Ba2 169.6(7) . . ?
C1C O2C Ba1 152.5(6) . . ?
C1C O2C Ba2 85.6(6) . . ?
Ba1 O2C Ba2 104.0(2) . . ?
F2C C2C F1C 105.8(8) . . ?
F2C C2C C1C 112.3(9) . . ?
F1C C2C C1C 112.3(8) . . ?
F2C C2C Br1C 108.1(7) . . ?
F1C C2C Br1C 107.3(7) . . ?
C1C C2C Br1C 110.8(7) . . ?
C2D O1D Ba1 153.1(6) . . ?
C2D O1D Ba5 93.6(6) . 2_554 ?
Ba1 O1D Ba5 106.6(2) . 2_554 ?
F2D C1D F1D 108.0(8) . . ?
F2D C1D C2D 111.2(7) . . ?
F1D C1D C2D 111.2(8) . . ?
F2D C1D Br2D 108.0(6) . . ?
F1D C1D Br2D 108.4(6) . . ?
C2D C1D Br2D 109.8(6) . . ?
O2D C2D O1D 126.6(9) . . ?
O2D C2D C1D 116.1(8) . . ?
O1D C2D C1D 117.3(8) . . ?
O2D C2D Ba5 64.0(5) . 2_554 ?
O1D C2D Ba5 63.5(5) . 2_554 ?
C1D C2D Ba5 169.0(6) . 2_554 ?
C2D O2D Ba4 150.5(6) . 2_554 ?
C2D O2D Ba5 93.4(5) . 2_554 ?
Ba4 O2D Ba5 108.7(2) 2_554 2_554 ?
C1E O1E Ba1 144.5(6) . . ?
C1E O2E Ba2 128.4(6) . 4_556 ?
C1E O2E Ba3 133.1(6) . 4_556 ?
Ba2 O2E Ba3 95.70(19) 4_556 4_556 ?
O1E C1E O2E 130.8(9) . . ?
O1E C1E C2E 113.7(8) . . ?
O2E C1E C2E 115.5(8) . . ?
O1E C1E C3E 113.3(14) . . ?
O2E C1E C3E 111.9(12) . . ?
F1E C2E F2E 107.2(9) . . ?
F1E C2E C1E 110.7(9) . . ?
F2E C2E C1E 111.4(8) . . ?
F1E C2E Br1E 109.0(8) . . ?
F2E C2E Br1E 107.8(7) . . ?
C1E C2E Br1E 110.5(8) . . ?
C2E F2E Ba3 124.0(5) . 4_556 ?
F3E C3E F4E 108(2) . . ?
F3E C3E C1E 110(2) . . ?
F4E C3E C1E 110.2(19) . . ?
F3E C3E Br2E 108.9(18) . . ?
F4E C3E Br2E 106.2(17) . . ?
C1E C3E Br2E 113.5(13) . . ?
C1F O1F Ba2 137.1(6) . . ?
C1F O1F Ba1 105.6(6) . . ?
Ba2 O1F Ba1 115.3(2) . . ?
C1F O2F Ba2 154.8(6) . 4_556 ?
C1F O2F Ba1 81.6(6) . . ?
Ba2 O2F Ba1 101.8(3) 4_556 . ?
O2F C1F O1F 128.2(10) . . ?
O2F C1F C3F 103.8(14) . . ?
O1F C1F C3F 128.0(14) . . ?
O2F C1F C2F 119.0(9) . . ?
O1F C1F C2F 112.7(8) . . ?
O2F C1F Ba1 76.9(6) . . ?
O1F C1F Ba1 53.3(5) . . ?
C3F C1F Ba1 165.5(10) . . ?
C2F C1F Ba1 156.8(7) . . ?
F2F C2F F1F 106.1(10) . . ?
F2F C2F C1F 111.4(9) . . ?
F1F C2F C1F 110.1(10) . . ?
F2F C2F Br1F 108.3(8) . . ?
F1F C2F Br1F 109.8(8) . . ?
C1F C2F Br1F 110.9(8) . . ?
C2F F2F Ba2 120.2(7) . . ?
F4F C3F F3F 108(2) . . ?
F4F C3F C1F 110.9(19) . . ?
F3F C3F C1F 110.3(19) . . ?
F4F C3F Br2F 108.9(18) . . ?
F3F C3F Br2F 112.0(18) . . ?
C1F C3F Br2F 106.5(14) . . ?
C1G O1G Ba5 158.9(7) . 3_556 ?
C1G O1G Ba1 89.8(6) . 4_456 ?
Ba5 O1G Ba1 105.7(2) 3_556 4_456 ?
C1G O2G Ba2 147.4(7) . . ?
C1G O2G Ba1 94.7(6) . 4_456 ?
Ba2 O2G Ba1 116.5(3) . 4_456 ?
O1G C1G O2G 129.1(10) . . ?
O1G C1G C3G 120(2) . . ?
O2G C1G C3G 109(2) . . ?
O1G C1G C2G 115.7(9) . . ?
O2G C1G C2G 115.1(9) . . ?
O1G C1G Ba1 67.8(6) . 4_456 ?
O2G C1G Ba1 62.7(5) . 4_456 ?
C2G C1G Ba1 166.4(7) . 4_456 ?
F2G C2G F1G 106.7(8) . . ?
F2G C2G C1G 110.9(9) . . ?
F1G C2G C1G 111.6(9) . . ?
F2G C2G Br1G 108.8(7) . . ?
F1G C2G Br1G 107.9(7) . . ?
C1G C2G Br1G 110.8(7) . . ?
F4G C3G F3G 109(2) . . ?
F4G C3G C1G 113(2) . . ?
F3G C3G C1G 114(2) . . ?
F4G C3G Br2G 110.4(19) . . ?
F3G C3G Br2G 108.8(19) . . ?
C1G C3G Br2G 101.8(13) . . ?
C3G F3G Ba2 114(3) . . ?
C1H O2H Ba3 95.1(6) . . ?
C1H O1H Ba4 166.9(7) . . ?
C1H O1H Ba3 92.3(6) . . ?
Ba4 O1H Ba3 100.6(2) . . ?
O2H C1H O1H 126.1(9) . . ?
O2H C1H C2H 118.2(9) . . ?
O1H C1H C2H 115.6(9) . . ?
O2H C1H C3H 113.2(14) . . ?
O1H C1H C3H 117.8(14) . . ?
O2H C1H Ba3 62.0(5) . . ?
O1H C1H Ba3 64.4(5) . . ?
C2H C1H Ba3 177.4(7) . . ?
C3H C1H Ba3 156.2(10) . . ?
F2H C2H F1H 106.7(11) . . ?
F2H C2H C1H 113.7(9) . . ?
F1H C2H C1H 113.7(9) . . ?
F2H C2H Br1H 107.6(8) . . ?
F1H C2H Br1H 108.9(8) . . ?
C1H C2H Br1H 106.1(8) . . ?
F3H C3H F4H 105(2) . . ?
F3H C3H C1H 118(2) . . ?
F4H C3H C1H 116(2) . . ?
F3H C3H Br2H 108.9(18) . . ?
F4H C3H Br2H 107.1(18) . . ?
C1H C3H Br2H 101.0(11) . . ?
O1I C1I O3I 127.2(10) . . ?
O1I C1I C2I 117.7(8) . . ?
O3I C1I C2I 115.0(8) . . ?
O1I C1I Ba5 71.6(6) . . ?
O3I C1I Ba5 59.3(5) . . ?
C2I C1I Ba5 156.6(6) . . ?
C2I F1I Ba4 115.4(5) . 4_457 ?
C1I O1I Ba4 157.7(7) . . ?
C1I O1I Ba5 86.3(6) . . ?
Ba4 O1I Ba5 105.0(2) . . ?
F1I C2I F2I 106.7(8) . . ?
F1I C2I C1I 111.8(8) . . ?
F2I C2I C1I 111.9(8) . . ?
F1I C2I Br1I 108.6(6) . . ?
F2I C2I Br1I 108.4(6) . . ?
C1I C2I Br1I 109.3(6) . . ?
C1I O3I Ba4 143.4(7) . 4_457 ?
C1I O3I Ba5 98.6(6) . . ?
Ba4 O3I Ba5 117.7(2) 4_457 . ?
C1J O1J Ba3 136.5(6) . . ?
C1J O1J Ba4 123.0(6) . . ?
Ba3 O1J Ba4 100.4(2) . . ?
C1J O2J Ba5 158.6(7) . . ?
O2J C1J O1J 129.2(9) . . ?
O2J C1J C2J 115.2(9) . . ?
O1J C1J C2J 115.6(9) . . ?
F2J C2J F1J 105.9(9) . . ?
F2J C2J C1J 111.0(9) . . ?
F1J C2J C1J 111.2(8) . . ?
F2J C2J Br1J 108.1(7) . . ?
F1J C2J Br1J 107.4(7) . . ?
C1J C2J Br1J 113.0(7) . . ?
C2J F1J Ba3 123.5(5) . . ?
Ba1 O1W Ba5 95.9(2) . 2_554 ?
Ba5 O5W Ba4 105.4(2) 4_557 . ?

loop_
_geom_bond_atom_site_label_1
_geom_bond_atom_site_label_2
_geom_bond_distance
_geom_bond_site_symmetry_2
_geom_bond_publ_flag
Ba1 O2C 2.711(6) . ?
Ba1 O1D 2.740(7) . ?
Ba1 O1E 2.767(7) . ?
Ba1 O1F 2.783(7) . ?
Ba1 O2W 2.790(7) . ?
Ba1 O2G 2.834(7) 4_556 ?
Ba1 O1W 2.864(8) . ?
Ba1 O1G 2.943(7) 4_556 ?
Ba1 O3W 3.110(9) . ?
Ba1 C1G 3.180(10) 4_556 ?
Ba1 O2F 3.293(8) . ?
Ba1 C1F 3.344(10) . ?
Ba2 O2G 2.658(8) . ?
Ba2 O1F 2.687(6) . ?
Ba2 O2F 2.707(7) 4_456 ?
Ba2 O2B 2.726(6) . ?
Ba2 O1C 2.744(7) . ?
Ba2 O2E 2.784(6) 4_456 ?
Ba2 O4W 2.826(7) . ?
Ba2 F2F 2.993(8) . ?
Ba2 O2C 3.145(8) . ?
Ba2 F3G 3.27(8) . ?
Ba2 C1C 3.294(10) . ?
Ba2 Ba3 4.1690(8) . ?
Ba3 O1C 2.682(7) . ?
Ba3 O1J 2.735(7) . ?
Ba3 O1A 2.767(6) . ?
Ba3 O2H 2.814(6) . ?
Ba3 O2E 2.839(7) 4_456 ?
Ba3 O2B 2.845(7) . ?
Ba3 O1H 2.864(7) . ?
Ba3 O1B 2.899(7) . ?
Ba3 F1A 2.957(6) . ?
Ba3 F1J 3.028(6) . ?
Ba3 F2E 3.038(6) 4_456 ?
Ba3 F4E 3.14(4) 4_456 ?
Ba4 O1I 2.617(6) . ?
Ba4 O3I 2.650(6) 4_557 ?
Ba4 O1H 2.661(7) . ?
Ba4 O2D 2.697(7) 2 ?
Ba4 O1J 2.801(6) . ?
Ba4 O1A 2.830(6) . ?
Ba4 O6W 2.924(7) . ?
Ba4 O5W 2.999(7) . ?
Ba4 F1I 3.279(7) 4_557 ?
Ba4 Ba5 4.5360(7) . ?
Ba4 Ba5 4.6852(8) 4_557 ?
Ba5 O2J 2.636(7) . ?
Ba5 O2A 2.663(6) 4_457 ?
Ba5 O1G 2.702(7) 3_546 ?
Ba5 O3I 2.824(8) . ?
Ba5 O1D 2.873(7) 2 ?
Ba5 O2D 2.885(6) 2 ?
Ba5 O7W 2.890(8) . ?
Ba5 O5W 2.892(6) 4_457 ?
Ba5 O1I 3.089(7) . ?
Ba5 O1W 3.194(8) 2 ?
Ba5 C2D 3.204(9) 2 ?
Ba5 C1I 3.249(10) . ?
C1A O2A 1.245(11) . ?
C1A O1A 1.247(11) . ?
C1A C2A 1.524(13) . ?
F1A C2A 1.351(11) . ?
Br1A C2A 1.937(10) . ?
C2A F2A 1.342(11) . ?
F1B C2B 1.343(13) . ?
O1B C1B 1.229(11) . ?
C1B O2B 1.244(11) . ?
C1B C2B 1.545(14) . ?
Br1B C2B 1.932(11) . ?
C2B F2B 1.306(12) . ?
Br1C C2C 1.924(11) . ?
F1C C2C 1.347(12) . ?
O1C C1C 1.258(11) . ?
C1C O2C 1.250(11) . ?
C1C C2C 1.513(14) . ?
F2C C2C 1.337(12) . ?
O1D C2D 1.251(11) . ?
F1D C1D 1.338(11) . ?
C1D F2D 1.326(10) . ?
C1D C2D 1.540(13) . ?
C1D Br2D 1.921(10) . ?
C2D O2D 1.233(11) . ?
O1E C1E 1.230(11) . ?
O2E C1E 1.235(11) . ?
C1E C2E 1.533(14) . ?
C1E C3E 1.543(18) . ?
C2E F1E 1.334(12) . ?
C2E F2E 1.349(12) . ?
C2E Br1E 1.904(12) . ?
C3E F3E 1.343(18) . ?
C3E F4E 1.356(18) . ?
C3E Br2E 1.910(17) . ?
O1F C1F 1.249(11) . ?
O2F C1F 1.238(11) . ?
C1F C3F 1.547(19) . ?
C1F C2F 1.555(15) . ?
C2F F2F 1.330(14) . ?
C2F F1F 1.341(14) . ?
C2F Br1F 1.912(12) . ?
C3F F4F 1.325(19) . ?
C3F F3F 1.335(19) . ?
C3F Br2F 1.905(17) . ?
O1G C1G 1.215(12) . ?
O2G C1G 1.227(12) . ?
C1G C3G 1.550(19) . ?
C1G C2G 1.559(14) . ?
C2G F2G 1.337(12) . ?
C2G F1G 1.340(12) . ?
C2G Br1G 1.914(11) . ?
C3G F4G 1.328(18) . ?
C3G F3G 1.332(18) . ?
C3G Br2G 1.907(18) . ?
O2H C1H 1.237(12) . ?
O1H C1H 1.256(12) . ?
C1H C2H 1.520(15) . ?
C1H C3H 1.522(19) . ?
C2H F2H 1.330(13) . ?
C2H F1H 1.331(14) . ?
C2H Br1H 1.941(12) . ?
C3H F3H 1.330(19) . ?
C3H F4H 1.332(18) . ?
C3H Br2H 1.943(18) . ?
C1I O1I 1.223(11) . ?
C1I O3I 1.240(10) . ?
C1I C2I 1.530(14) . ?
Br1I C2I 1.930(10) . ?
F1I C2I 1.345(11) . ?
F2I C2I 1.346(11) . ?
O1J C1J 1.252(11) . ?
O2J C1J 1.218(12) . ?
C1J C2J 1.533(14) . ?
C2J F2J 1.322(14) . ?
C2J F1J 1.356(12) . ?
C2J Br1J 1.918(11) . ?

loop_
_geom_torsion_atom_site_label_1
_geom_torsion_atom_site_label_2
_geom_torsion_atom_site_label_3
_geom_torsion_atom_site_label_4
_geom_torsion
_geom_torsion_site_symmetry_1
_geom_torsion_site_symmetry_2
_geom_torsion_site_symmetry_3
_geom_torsion_site_symmetry_4
_geom_torsion_publ_flag
O2A C1A O1A Ba3 -129.2(9) . . . . ?
C2A C1A O1A Ba3 50.2(10) . . . . ?
O2A C1A O1A Ba4 5.8(14) . . . . ?
C2A C1A O1A Ba4 -174.8(5) . . . . ?
Ba3 F1A C2A F2A 108.3(7) . . . . ?
Ba3 F1A C2A C1A -15.5(9) . . . . ?
Ba3 F1A C2A Br1A -136.7(4) . . . . ?
O2A C1A C2A F2A 39.5(12) . . . . ?
O1A C1A C2A F2A -140.0(8) . . . . ?
O2A C1A C2A F1A 159.5(8) . . . . ?
O1A C1A C2A F1A -20.0(12) . . . . ?
O2A C1A C2A Br1A -79.7(9) . . . . ?
O1A C1A C2A Br1A 100.8(8) . . . . ?
O1A C1A O2A Ba5 10(2) . . . 4_557 ?
C2A C1A O2A Ba5 -169.0(10) . . . 4_557 ?
Ba3 O1B C1B O2B 2.0(12) . . . . ?
Ba3 O1B C1B C2B 179.9(8) . . . . ?
O1B C1B O2B Ba2 170(3) . . . . ?
C2B C1B O2B Ba2 -8(4) . . . . ?
Ba3 C1B O2B Ba2 172(4) . . . . ?
O1B C1B O2B Ba3 -2.0(12) . . . . ?
C2B C1B O2B Ba3 -180.0(8) . . . . ?
O1B C1B C2B F2B -154.2(10) . . . . ?
O2B C1B C2B F2B 24.0(14) . . . . ?
O1B C1B C2B F1B -33.0(13) . . . . ?
O2B C1B C2B F1B 145.2(9) . . . . ?
O1B C1B C2B Br1B 85.0(10) . . . . ?
O2B C1B C2B Br1B -96.8(9) . . . . ?
Ba3 O1C C1C O2C -119.7(10) . . . . ?
Ba2 O1C C1C O2C 2.1(11) . . . . ?
Ba3 O1C C1C C2C 60.3(11) . . . . ?
Ba2 O1C C1C C2C -177.8(7) . . . . ?
Ba3 O1C C1C Ba2 -121.9(8) . . . . ?
O1C C1C O2C Ba1 110.4(15) . . . . ?
C2C C1C O2C Ba1 -69.6(18) . . . . ?
Ba2 C1C O2C Ba1 112.2(14) . . . . ?
O1C C1C O2C Ba2 -1.8(9) . . . . ?
C2C C1C O2C Ba2 178.2(8) . . . . ?
O2C C1C C2C F2C 167.1(8) . . . . ?
O1C C1C C2C F2C -12.9(12) . . . . ?
Ba2 C1C C2C F2C -23(4) . . . . ?
O2C C1C C2C F1C 48.1(12) . . . . ?
O1C C1C C2C F1C -131.9(9) . . . . ?
Ba2 C1C C2C F1C -142(3) . . . . ?
O2C C1C C2C Br1C -71.9(10) . . . . ?
O1C C1C C2C Br1C 108.1(8) . . . . ?
Ba2 C1C C2C Br1C 98(4) . . . . ?
Ba1 O1D C2D O2D -128.1(13) . . . . ?
Ba5 O1D C2D O2D 11.2(11) 2_554 . . . ?
Ba1 O1D C2D C1D 53.0(18) . . . . ?
Ba5 O1D C2D C1D -167.7(7) 2_554 . . . ?
Ba1 O1D C2D Ba5 -139.3(15) . . . 2_554 ?
F2D C1D C2D O2D 47.4(12) . . . . ?
F1D C1D C2D O2D 167.8(8) . . . . ?
Br2D C1D C2D O2D -72.1(9) . . . . ?
F2D C1D C2D O1D -133.6(9) . . . . ?
F1D C1D C2D O1D -13.1(12) . . . . ?
Br2D C1D C2D O1D 106.9(9) . . . . ?
F2D C1D C2D Ba5 135(3) . . . 2_554 ?
F1D C1D C2D Ba5 -105(3) . . . 2_554 ?
Br2D C1D C2D Ba5 15(4) . . . 2_554 ?
O1D C2D O2D Ba4 -150.3(9) . . . 2_554 ?
C1D C2D O2D Ba4 28.6(17) . . . 2_554 ?
Ba5 C2D O2D Ba4 -139.1(13) 2_554 . . 2_554 ?
O1D C2D O2D Ba5 -11.2(11) . . . 2_554 ?
C1D C2D O2D Ba5 167.7(7) . . . 2_554 ?
Ba1 O1E C1E O2E -43.2(19) . . . . ?
Ba1 O1E C1E C2E 136.0(9) . . . . ?
Ba1 O1E C1E C3E 112.2(14) . . . . ?
Ba2 O2E C1E O1E -1.6(17) 4_556 . . . ?
Ba3 O2E C1E O1E -157.8(8) 4_556 . . . ?
Ba2 O2E C1E C2E 179.1(6) 4_556 . . . ?
Ba3 O2E C1E C2E 22.9(14) 4_556 . . . ?
Ba2 O2E C1E C3E -157.4(13) 4_556 . . . ?
Ba3 O2E C1E C3E 46.4(16) 4_556 . . . ?
O1E C1E C2E F1E 40.6(13) . . . . ?
O2E C1E C2E F1E -140.0(10) . . . . ?
O1E C1E C2E F2E 159.9(9) . . . . ?
O2E C1E C2E F2E -20.8(13) . . . . ?
O1E C1E C2E Br1E -80.3(10) . . . . ?
O2E C1E C2E Br1E 99.1(9) . . . . ?
F1E C2E F2E Ba3 133.9(7) . . . 4_556 ?
C1E C2E F2E Ba3 12.7(12) . . . 4_556 ?
Br1E C2E F2E Ba3 -108.8(6) . . . 4_556 ?
O1E C1E C3E F3E -65(2) . . . . ?
O2E C1E C3E F3E 95(2) . . . . ?
O1E C1E C3E F4E 176(2) . . . . ?
O2E C1E C3E F4E -24(2) . . . . ?
O1E C1E C3E Br2E 57(2) . . . . ?
O2E C1E C3E Br2E -142.6(15) . . . . ?
F3E C3E F4E Ba3 -120(3) . . . 4_556 ?
C1E C3E F4E Ba3 0(3) . . . 4_556 ?
Br2E C3E F4E Ba3 124(2) . . . 4_556 ?
Ba2 O2F C1F O1F 115.1(16) 4_556 . . . ?
Ba1 O2F C1F O1F 15.4(10) . . . . ?
Ba2 O2F C1F C3F -65(2) 4_556 . . . ?
Ba1 O2F C1F C3F -165.1(11) . . . . ?
Ba2 O2F C1F C2F -62(2) 4_556 . . . ?
Ba1 O2F C1F C2F -161.9(9) . . . . ?
Ba2 O2F C1F Ba1 99.8(16) 4_556 . . . ?
Ba2 O1F C1F O2F 178.8(7) . . . . ?
Ba1 O1F C1F O2F -18.8(12) . . . . ?
Ba2 O1F C1F C3F -0.6(18) . . . . ?
Ba1 O1F C1F C3F 161.8(13) . . . . ?
Ba2 O1F C1F C2F -3.8(13) . . . . ?
Ba1 O1F C1F C2F 158.6(7) . . . . ?
Ba2 O1F C1F Ba1 -162.4(9) . . . . ?
O2F C1F C2F F2F -162.0(9) . . . . ?
O1F C1F C2F F2F 20.4(13) . . . . ?
Ba1 C1F C2F F2F 68.3(19) . . . . ?
O2F C1F C2F F1F -44.5(13) . . . . ?
O1F C1F C2F F1F 137.9(10) . . . . ?
Ba1 C1F C2F F1F -174.2(12) . . . . ?
O2F C1F C2F Br1F 77.4(11) . . . . ?
O1F C1F C2F Br1F -100.3(9) . . . . ?
Ba1 C1F C2F Br1F -52(2) . . . . ?
F1F C2F F2F Ba2 -146.7(7) . . . . ?
C1F C2F F2F Ba2 -26.8(12) . . . . ?
Br1F C2F F2F Ba2 95.4(7) . . . . ?
O2F C1F C3F F4F -132(2) . . . . ?
O1F C1F C3F F4F 47(3) . . . . ?
Ba1 C1F C3F F4F 137(5) . . . . ?
O2F C1F C3F F3F -12(2) . . . . ?
O1F C1F C3F F3F 167(2) . . . . ?
Ba1 C1F C3F F3F -103(5) . . . . ?
O2F C1F C3F Br2F 109.4(17) . . . . ?
O1F C1F C3F Br2F -71(2) . . . . ?
Ba1 C1F C3F Br2F 18(6) . . . . ?
Ba5 O1G C1G O2G 151.3(13) 3_556 . . . ?
Ba1 O1G C1G O2G 13.5(12) 4_456 . . . ?
Ba5 O1G C1G C3G -46(3) 3_556 . . . ?
Ba1 O1G C1G C3G 176.0(13) 4_456 . . . ?
Ba5 O1G C1G C2G -28(2) 3_556 . . . ?
Ba1 O1G C1G C2G -165.6(8) 4_456 . . . ?
Ba5 O1G C1G Ba1 137.8(19) 3_556 . . 4_456 ?
Ba2 O2G C1G O1G -178.0(8) . . . . ?
Ba1 O2G C1G O1G -14.1(13) 4_456 . . . ?
Ba2 O2G C1G C3G 18(2) . . . . ?
Ba1 O2G C1G C3G -178.0(12) 4_456 . . . ?
Ba2 O2G C1G C2G 1.2(19) . . . . ?
Ba1 O2G C1G C2G 165.1(7) 4_456 . . . ?
Ba2 O2G C1G Ba1 -163.8(14) . . . 4_456 ?
O1G C1G C2G F2G -63.7(12) . . . . ?
O2G C1G C2G F2G 117.0(11) . . . . ?
Ba1 C1G C2G F2G -166(2) 4_456 . . . ?
O1G C1G C2G F1G 177.5(9) . . . . ?
O2G C1G C2G F1G -1.8(13) . . . . ?
Ba1 C1G C2G F1G 76(3) 4_456 . . . ?
O1G C1G C2G Br1G 57.2(11) . . . . ?
O2G C1G C2G Br1G -122.1(9) . . . . ?
Ba1 C1G C2G Br1G -45(3) 4_456 . . . ?
O1G C1G C3G F4G -29(3) . . . . ?
O2G C1G C3G F4G 137(3) . . . . ?
O1G C1G C3G F3G -154(3) . . . . ?
O2G C1G C3G F3G 12(3) . . . . ?
O1G C1G C3G Br2G 89(2) . . . . ?
O2G C1G C3G Br2G -105(2) . . . . ?
F4G C3G F3G Ba2 -151(3) . . . . ?
C1G C3G F3G Ba2 -24(3) . . . . ?
Br2G C3G F3G Ba2 89(2) . . . . ?
Ba3 O2H C1H O1H 6.2(11) . . . . ?
Ba3 O2H C1H C2H -177.0(8) . . . . ?
Ba3 O2H C1H C3H -154.0(10) . . . . ?
Ba4 O1H C1H O2H 165(2) . . . . ?
Ba3 O1H C1H O2H -6.1(11) . . . . ?
Ba4 O1H C1H C2H -12(4) . . . . ?
Ba3 O1H C1H C2H 177.1(8) . . . . ?
Ba4 O1H C1H C3H -36(4) . . . . ?
Ba3 O1H C1H C3H 153.4(11) . . . . ?
Ba4 O1H C1H Ba3 171(3) . . . . ?
O2H C1H C2H F2H -153.3(10) . . . . ?
O1H C1H C2H F2H 23.8(14) . . . . ?
O2H C1H C2H F1H -30.9(15) . . . . ?
O1H C1H C2H F1H 146.2(10) . . . . ?
O2H C1H C2H Br1H 88.7(10) . . . . ?
O1H C1H C2H Br1H -94.2(9) . . . . ?
O2H C1H C3H F3H 35(2) . . . . ?
O1H C1H C3H F3H -127(2) . . . . ?
Ba3 C1H C3H F3H -38(4) . . . . ?
O2H C1H C3H F4H 161(2) . . . . ?
O1H C1H C3H F4H -1(2) . . . . ?
Ba3 C1H C3H F4H 88(3) . . . . ?
O2H C1H C3H Br2H -83.8(15) . . . . ?
O1H C1H C3H Br2H 114.1(14) . . . . ?
Ba3 C1H C3H Br2H -157(2) . . . . ?
O3I C1I O1I Ba4 143.5(13) . . . . ?
C2I C1I O1I Ba4 -35(2) . . . . ?
Ba5 C1I O1I Ba4 121.8(17) . . . . ?
O3I C1I O1I Ba5 21.7(10) . . . . ?
C2I C1I O1I Ba5 -156.6(8) . . . . ?
Ba4 F1I C2I F2I -141.3(6) 4_457 . . . ?
Ba4 F1I C2I C1I -18.6(9) 4_457 . . . ?
Ba4 F1I C2I Br1I 102.1(5) 4_457 . . . ?
O1I C1I C2I F1I -159.5(8) . . . . ?
O3I C1I C2I F1I 22.0(12) . . . . ?
Ba5 C1I C2I F1I 92.0(16) . . . . ?
O1I C1I C2I F2I -39.9(12) . . . . ?
O3I C1I C2I F2I 141.6(8) . . . . ?
Ba5 C1I C2I F2I -148.3(12) . . . . ?
O1I C1I C2I Br1I 80.3(9) . . . . ?
O3I C1I C2I Br1I -98.3(8) . . . . ?
Ba5 C1I C2I Br1I -28.2(17) . . . . ?
O1I C1I O3I Ba4 164.4(7) . . . 4_457 ?
C2I C1I O3I Ba4 -17.3(15) . . . 4_457 ?
Ba5 C1I O3I Ba4 -171.5(11) . . . 4_457 ?
O1I C1I O3I Ba5 -24.1(11) . . . . ?
C2I C1I O3I Ba5 154.2(7) . . . . ?
Ba5 O2J C1J O1J -20(3) . . . . ?
Ba5 O2J C1J C2J 157.3(16) . . . . ?
Ba3 O1J C1J O2J -172.9(8) . . . . ?
Ba4 O1J C1J O2J 10.0(16) . . . . ?
Ba3 O1J C1J C2J 10.1(15) . . . . ?
Ba4 O1J C1J C2J -167.0(7) . . . . ?
O2J C1J C2J F2J -65.0(13) . . . . ?
O1J C1J C2J F2J 112.4(11) . . . . ?
O2J C1J C2J F1J 177.4(10) . . . . ?
O1J C1J C2J F1J -5.2(14) . . . . ?
O2J C1J C2J Br1J 56.5(12) . . . . ?
O1J C1J C2J Br1J -126.1(9) . . . . ?
F2J C2J F1J Ba3 -120.5(7) . . . . ?
C1J C2J F1J Ba3 0.2(12) . . . . ?
Br1J C2J F1J Ba3 124.3(5) . . . . ?
